data_4333153
loop_
_publ_author_name
'Liu, C. W.'
'Chen, Jem-Min'
'Santra, Bidyut Kumar'
'Wen, Sung-Yin'
'Liaw, Ben-Jie'
'Wang, Ju-Chun'

_publ_section_title
;
 Novel Metalloreagent Cp(CO)2FeP(Se)(OR)2Produced from P&#x2212;Se Bond
 Cleavage in the Thermal Reaction of [CpFe(CO)2]2with
 Phosphor-1,1-diselenolates
;
_journal_issue 22
_journal_name_full 'Inorganic Chemistry'
_journal_page_first 8820
_journal_page_last 8822
_journal_paper_doi 10.1021/ic061538u
_journal_volume 45
_journal_year 2006
_chemical_formula_sum 'C27 H42 Fe2 Hg3 I6 O9 P2 Se2'
_chemical_formula_weight 2205.34
_chemical_name_systematic
; 
 ? 
;
_space_group_IT_number 133
_symmetry_cell_setting tetragonal
_symmetry_space_group_name_Hall '-P 4ac 2b'
_symmetry_space_group_name_H-M 'P 42/n b c :2'
_atom_sites_solution_hydrogens geom
_atom_sites_solution_primary direct
_atom_sites_solution_secondary difmap
_audit_creation_method SHELXL-97
_cell_angle_alpha 90.00
_cell_angle_beta 90.00
_cell_angle_gamma 90.00
_cell_formula_units_Z 8
_cell_length_a 20.5872(9)
_cell_length_b 20.5872(9)
_cell_length_c 26.0086(17)
_cell_measurement_temperature 293(2)
_cell_volume 11023.3(10)
_computing_cell_refinement 'Bruker XSCANS'
_computing_data_collection 'Bruker XSCANS'
_computing_data_reduction 'Bruker SHELXTL'
_computing_molecular_graphics 'Bruker SHELXTL'
_computing_publication_material 'Bruker SHELXTL'
_computing_structure_refinement 'SHELXL-97 (Sheldrick, 1997)'
_computing_structure_solution 'SHELXS-97 (Sheldrick, 1990)'
_diffrn_ambient_temperature 293(2)
_diffrn_measured_fraction_theta_full 0.997
_diffrn_measured_fraction_theta_max 0.997
_diffrn_measurement_device_type 'Bruker P4'
_diffrn_measurement_method '\w scans'
_diffrn_radiation_monochromator graphite
_diffrn_radiation_source 'fine-focus sealed tube'
_diffrn_radiation_type MoK\a
_diffrn_radiation_wavelength 0.71073
_diffrn_reflns_av_R_equivalents 0.1053
_diffrn_reflns_av_sigmaI/netI 0.0548
_diffrn_reflns_limit_h_max 24
_diffrn_reflns_limit_h_min -24
_diffrn_reflns_limit_k_max 24
_diffrn_reflns_limit_k_min -24
_diffrn_reflns_limit_l_max 30
_diffrn_reflns_limit_l_min -30
_diffrn_reflns_number 108266
_diffrn_reflns_theta_full 24.79
_diffrn_reflns_theta_max 24.79
_diffrn_reflns_theta_min 1.57
_exptl_absorpt_coefficient_mu 13.617
_exptl_absorpt_correction_T_max 0.9657
_exptl_absorpt_correction_T_min 0.3789
_exptl_absorpt_correction_type empirical
_exptl_crystal_colour translucent
_exptl_crystal_density_diffrn 2.658
_exptl_crystal_density_method 'not measured'
_exptl_crystal_description rod
_exptl_crystal_F_000 7872
_exptl_crystal_size_max 0.28
_exptl_crystal_size_mid 0.13
_exptl_crystal_size_min 0.12
_refine_diff_density_max 0.793
_refine_diff_density_min -0.464
_refine_diff_density_rms 0.113
_refine_ls_extinction_coef 0.000070(7)
_refine_ls_extinction_expression Fc^*^=kFc[1+0.001xFc^2^\l^3^/sin(2\q)]^-1/4^
_refine_ls_extinction_method SHELXL
_refine_ls_goodness_of_fit_ref 0.853
_refine_ls_hydrogen_treatment constr
_refine_ls_matrix_type full
_refine_ls_number_parameters 229
_refine_ls_number_reflns 4740
_refine_ls_number_restraints 0
_refine_ls_restrained_S_all 0.853
_refine_ls_R_factor_all 0.0621
_refine_ls_R_factor_gt 0.0264
_refine_ls_shift/su_max 0.008
_refine_ls_shift/su_mean 0.000
_refine_ls_structure_factor_coef Fsqd
_refine_ls_weighting_details 'calc w=1/[\s^2^(Fo^2^)+(0.0388P)^2^+0.0000P] where P=(Fo^2^+2Fc^2^)/3'
_refine_ls_weighting_scheme calc
_refine_ls_wR_factor_gt 0.0706
_refine_ls_wR_factor_ref 0.0743
_reflns_number_gt 2507
_reflns_number_total 4740
_reflns_threshold_expression >2sigma(I)
_cod_data_source_file ic061538usup1.cif
_cod_data_source_block 4
_cod_depositor_comments
;
The following automatic conversions were performed:

'_symmetry_cell_setting' value 'Tetragonal' changed to 'tetragonal'
according to /home/saulius/struct/CIF-dictionaries/cif_core.dic
dictionary named 'cif_core.dic' version 2.4.2 from 2011-04-26.

Automatic conversion script
Id: cif_fix_values 1891 2012-01-12 08:04:46Z andrius 
;
_cod_original_sg_symbol_H-M P4(2)/nbc
_cod_database_code 4333153

loop_
_symmetry_equiv_pos_as_xyz
'x, y, z'
'-x+1/2, -y+1/2, z'
'-y+1/2, x, z+1/2'
'y, -x+1/2, z+1/2'
'-x+1/2, y, -z'
'x, -y+1/2, -z'
'y, x, -z+1/2'
'-y+1/2, -x+1/2, -z+1/2'
'-x, -y, -z'
'x-1/2, y-1/2, -z'
'y-1/2, -x, -z-1/2'
'-y, x-1/2, -z-1/2'
'x-1/2, -y, z'
'-x, y-1/2, z'
'-y, -x, z-1/2'
'y-1/2, x-1/2, z-1/2'

loop_
_atom_site_label
_atom_site_type_symbol
_atom_site_fract_x
_atom_site_fract_y
_atom_site_fract_z
_atom_site_U_iso_or_equiv
_atom_site_adp_type
_atom_site_occupancy
_atom_site_symmetry_multiplicity
_atom_site_calc_flag
_atom_site_refinement_flags
Hg1 Hg 0.014321(19) 0.823112(17) 0.346246(16) 0.08182(16) Uani 1 1 d .
Hg2 Hg -0.10174(2) 0.89826(2) 0.2500 0.0984(2) Uani 1 2 d S
Fe1 Fe 0.14460(6) 1.04808(5) 0.37141(5) 0.0676(4) Uani 1 1 d .
I1 I -0.13414(3) 0.81425(3) 0.33128(3) 0.0994(3) Uani 1 1 d .
I2 I 0.02557(3) 0.87119(3) 0.22417(2) 0.0733(2) Uani 1 1 d .
I3 I 0.06047(3) 0.70507(3) 0.34204(3) 0.0804(2) Uani 1 1 d .
Se1 Se 0.00833(4) 0.93511(4) 0.38165(4) 0.0682(3) Uani 1 1 d .
P1 P 0.11319(10) 0.95092(10) 0.39430(9) 0.0560(6) Uani 1 1 d .
O1 O 0.1437(2) 0.8909(2) 0.36512(19) 0.0589(14) Uani 1 1 d .
O2 O 0.1291(3) 0.9430(3) 0.4531(2) 0.0701(15) Uani 1 1 d .
O3 O 0.0736(5) 1.0994(4) 0.4565(4) 0.153(4) Uani 1 1 d .
O4 O 0.2657(4) 1.0401(4) 0.4274(4) 0.143(3) Uani 1 1 d .
C1 C 0.2126(4) 0.8830(4) 0.3515(4) 0.073(3) Uani 1 1 d .
H1A H 0.2318 0.9258 0.3450 0.088 Uiso 1 1 calc R
C2 C 0.2157(4) 0.8432(4) 0.3036(4) 0.088(3) Uani 1 1 d .
H2A H 0.1940 0.8656 0.2762 0.133 Uiso 1 1 calc R
H2B H 0.1949 0.8021 0.3094 0.133 Uiso 1 1 calc R
H2C H 0.2603 0.8361 0.2944 0.133 Uiso 1 1 calc R
C3 C 0.2469(6) 0.8515(6) 0.3941(4) 0.153(5) Uani 1 1 d .
H3A H 0.2448 0.8786 0.4241 0.229 Uiso 1 1 calc R
H3B H 0.2916 0.8448 0.3847 0.229 Uiso 1 1 calc R
H3C H 0.2270 0.8103 0.4013 0.229 Uiso 1 1 calc R
C4 C 0.0944(5) 0.9068(5) 0.4922(4) 0.091(3) Uani 1 1 d .
H4A H 0.0483 0.9043 0.4829 0.110 Uiso 1 1 calc R
C5 C 0.1228(7) 0.8383(6) 0.4948(5) 0.165(6) Uani 1 1 d .
H5A H 0.1148 0.8162 0.4630 0.248 Uiso 1 1 calc R
H5B H 0.1026 0.8149 0.5225 0.248 Uiso 1 1 calc R
H5C H 0.1687 0.8409 0.5008 0.248 Uiso 1 1 calc R
C6 C 0.1016(6) 0.9424(5) 0.5426(4) 0.137(5) Uani 1 1 d .
H6A H 0.0813 0.9843 0.5401 0.206 Uiso 1 1 calc R
H6B H 0.1469 0.9479 0.5503 0.206 Uiso 1 1 calc R
H6C H 0.0813 0.9178 0.5695 0.206 Uiso 1 1 calc R
C21 C 0.1241(6) 1.0238(5) 0.2959(4) 0.089(3) Uani 1 1 d .
H21A H 0.1136 0.9802 0.2833 0.107 Uiso 1 1 calc R
C22 C 0.0796(5) 1.0695(5) 0.3132(4) 0.088(3) Uani 1 1 d .
H22A H 0.0323 1.0640 0.3147 0.106 Uiso 1 1 calc R
C23 C 0.1132(5) 1.1252(5) 0.3251(4) 0.101(3) Uani 1 1 d .
H23A H 0.0944 1.1662 0.3371 0.121 Uiso 1 1 calc R
C24 C 0.1788(5) 1.1135(5) 0.3153(5) 0.108(4) Uani 1 1 d .
H24A H 0.2142 1.1447 0.3199 0.130 Uiso 1 1 calc R
C25 C 0.1856(5) 1.0506(6) 0.2986(4) 0.101(4) Uani 1 1 d .
H25A H 0.2262 1.0296 0.2881 0.122 Uiso 1 1 calc R
C26 C 0.1012(5) 1.0790(4) 0.4216(5) 0.099(4) Uani 1 1 d .
C27 C 0.2177(6) 1.0425(5) 0.4058(5) 0.101(4) Uani 1 1 d .
O O 0.0794(12) 1.2597(13) 0.4730(8) 0.230(11) Uiso 0.50 1 d P
C30 C 0.1645(19) 1.2500 0.5000 0.331(17) Uiso 1 2 d S

loop_
_atom_site_aniso_label
_atom_site_aniso_U_11
_atom_site_aniso_U_22
_atom_site_aniso_U_33
_atom_site_aniso_U_23
_atom_site_aniso_U_13
_atom_site_aniso_U_12
Hg1 0.0741(3) 0.0531(2) 0.1183(4) -0.0122(2) -0.0125(2) 0.00005(18)
Hg2 0.0704(2) 0.0704(2) 0.1543(6) 0.0093(3) -0.0093(3) 0.0108(3)
Fe1 0.0511(8) 0.0439(7) 0.1078(10) -0.0072(7) -0.0027(7) 0.0038(6)
I1 0.0514(4) 0.0676(4) 0.1792(8) 0.0399(4) -0.0040(4) -0.0023(3)
I2 0.0541(4) 0.0624(4) 0.1034(5) -0.0037(3) -0.0054(3) 0.0040(3)
I3 0.0681(4) 0.0546(4) 0.1185(5) 0.0075(4) -0.0128(4) 0.0060(3)
Se1 0.0445(5) 0.0613(6) 0.0988(7) -0.0178(5) 0.0019(5) 0.0048(4)
P1 0.0464(13) 0.0458(13) 0.0759(17) -0.0082(12) -0.0004(11) 0.0055(10)
O1 0.047(3) 0.044(3) 0.086(4) -0.011(3) 0.003(3) 0.005(2)
O2 0.069(4) 0.068(4) 0.073(4) -0.006(3) 0.003(3) -0.006(3)
O3 0.173(9) 0.105(6) 0.182(9) -0.057(6) 0.053(7) 0.008(6)
O4 0.091(6) 0.132(7) 0.206(9) 0.008(6) -0.058(6) -0.015(5)
C1 0.045(5) 0.064(6) 0.110(8) -0.010(6) 0.005(5) 0.013(4)
C2 0.076(7) 0.092(7) 0.097(7) -0.012(6) 0.029(6) 0.010(5)
C3 0.096(9) 0.209(14) 0.153(11) -0.049(10) -0.041(8) 0.088(10)
C4 0.095(8) 0.089(8) 0.090(8) 0.001(7) -0.018(7) -0.015(6)
C5 0.29(2) 0.103(10) 0.098(9) 0.009(8) 0.018(11) -0.021(11)
C6 0.195(14) 0.120(10) 0.096(9) -0.011(8) 0.022(9) 0.017(9)
C21 0.099(8) 0.061(7) 0.107(8) 0.010(6) -0.018(7) 0.002(7)
C22 0.072(7) 0.053(6) 0.140(9) 0.015(6) -0.010(6) 0.006(6)
C23 0.084(8) 0.050(6) 0.169(11) 0.010(6) -0.007(7) 0.014(6)
C24 0.071(8) 0.071(8) 0.183(11) 0.031(8) -0.012(7) -0.019(6)
C25 0.077(8) 0.096(9) 0.132(10) 0.029(7) 0.022(7) 0.035(7)
C26 0.097(8) 0.055(6) 0.145(11) -0.030(7) 0.029(7) 0.005(6)
C27 0.090(8) 0.071(7) 0.144(11) -0.013(7) -0.009(8) -0.005(6)

loop_
_atom_type_symbol
_atom_type_description
_atom_type_scat_dispersion_real
_atom_type_scat_dispersion_imag
_atom_type_scat_source
C C 0.0033 0.0016 'International Tables Vol C Tables 4.2.6.8 and 6.1.1.4'
H H 0.0000 0.0000 'International Tables Vol C Tables 4.2.6.8 and 6.1.1.4'
O O 0.0106 0.0060 'International Tables Vol C Tables 4.2.6.8 and 6.1.1.4'
P P 0.1023 0.0942 'International Tables Vol C Tables 4.2.6.8 and 6.1.1.4'
Se Se -0.0929 2.2259 'International Tables Vol C Tables 4.2.6.8 and 6.1.1.4'
I I -0.4742 1.8119 'International Tables Vol C Tables 4.2.6.8 and 6.1.1.4'
Hg Hg -2.3894 9.2266 'International Tables Vol C Tables 4.2.6.8 and 6.1.1.4'
Fe Fe 0.3463 0.8444 'International Tables Vol C Tables 4.2.6.8 and 6.1.1.4'

loop_
_geom_angle_atom_site_label_1
_geom_angle_atom_site_label_2
_geom_angle_atom_site_label_3
_geom_angle
_geom_angle_site_symmetry_1
_geom_angle_site_symmetry_3
Se1 Hg1 I3 153.72(3) . .
Se1 Hg1 I1 93.00(3) . .
I3 Hg1 I1 107.45(2) . .
I2 Hg2 I2 116.23(3) 7_465 .
I2 Hg2 I1 106.490(18) 7_465 7_465
I2 Hg2 I1 110.67(2) . 7_465
I2 Hg2 I1 110.67(2) 7_465 .
I2 Hg2 I1 106.490(18) . .
I1 Hg2 I1 105.87(3) 7_465 .
C26 Fe1 C27 94.8(5) . .
C26 Fe1 C22 98.1(5) . .
C27 Fe1 C22 160.4(5) . .
C26 Fe1 C21 135.2(5) . .
C27 Fe1 C21 130.0(5) . .
C22 Fe1 C21 39.2(3) . .
C26 Fe1 C25 154.6(5) . .
C27 Fe1 C25 96.8(5) . .
C22 Fe1 C25 65.8(4) . .
C21 Fe1 C25 39.0(4) . .
C26 Fe1 C23 89.8(5) . .
C27 Fe1 C23 127.4(5) . .
C22 Fe1 C23 38.5(3) . .
C21 Fe1 C23 64.8(4) . .
C25 Fe1 C23 65.3(4) . .
C26 Fe1 C24 117.9(5) . .
C27 Fe1 C24 96.2(5) . .
C22 Fe1 C24 64.7(4) . .
C21 Fe1 C24 64.2(4) . .
C25 Fe1 C24 38.3(4) . .
C23 Fe1 C24 38.8(4) . .
C26 Fe1 P1 88.7(3) . .
C27 Fe1 P1 93.2(3) . .
C22 Fe1 P1 101.7(3) . .
C21 Fe1 P1 88.7(3) . .
C25 Fe1 P1 113.1(4) . .
C23 Fe1 P1 139.4(3) . .
C24 Fe1 P1 150.8(4) . .
Hg2 I1 Hg1 79.836(19) . .
P1 Se1 Hg1 98.25(6) . .
O2 P1 O1 107.6(3) . .
O2 P1 Fe1 107.4(2) . .
O1 P1 Fe1 117.9(2) . .
O2 P1 Se1 109.5(2) . .
O1 P1 Se1 101.6(2) . .
Fe1 P1 Se1 112.57(10) . .
C1 O1 P1 125.8(5) . .
C4 O2 P1 129.2(5) . .
C3 C1 O1 109.3(8) . .
C3 C1 C2 111.4(8) . .
O1 C1 C2 107.7(7) . .
O2 C4 C6 108.0(8) . .
O2 C4 C5 108.5(9) . .
C6 C4 C5 111.7(9) . .
C25 C21 C22 108.6(9) . .
C25 C21 Fe1 70.6(6) . .
C22 C21 Fe1 70.4(6) . .
C23 C22 C21 107.8(9) . .
C23 C22 Fe1 71.8(6) . .
C21 C22 Fe1 70.4(6) . .
C22 C23 C24 107.6(9) . .
C22 C23 Fe1 69.7(5) . .
C24 C23 Fe1 71.1(6) . .
C25 C24 C23 108.7(9) . .
C25 C24 Fe1 69.5(6) . .
C23 C24 Fe1 70.1(6) . .
C24 C25 C21 107.3(9) . .
C24 C25 Fe1 72.2(7) . .
C21 C25 Fe1 70.3(6) . .
O3 C26 Fe1 177.8(12) . .
O4 C27 Fe1 178.3(12) . .

loop_
_geom_bond_atom_site_label_1
_geom_bond_atom_site_label_2
_geom_bond_distance
_geom_bond_site_symmetry_2
Hg1 Se1 2.4859(9) .
Hg1 I3 2.6116(7) .
Hg1 I1 3.0865(7) .
Hg2 I2 2.7625(6) 7_465
Hg2 I2 2.7625(6) .
Hg2 I1 2.8116(8) 7_465
Hg2 I1 2.8116(8) .
Fe1 C26 1.704(12) .
Fe1 C27 1.755(12) .
Fe1 C22 2.069(10) .
Fe1 C21 2.069(10) .
Fe1 C25 2.073(11) .
Fe1 C23 2.095(9) .
Fe1 C24 2.107(10) .
Fe1 P1 2.185(2) .
Se1 P1 2.208(2) .
P1 O2 1.574(6) .
P1 O1 1.581(5) .
O1 C1 1.471(9) .
O2 C4 1.448(10) .
O3 C26 1.151(11) .
O4 C27 1.137(11) .
C1 C3 1.467(12) .
C1 C2 1.493(11) .
C4 C6 1.511(13) .
C4 C5 1.527(13) .
C21 C25 1.383(13) .
C21 C22 1.388(12) .
C22 C23 1.374(12) .
C23 C24 1.396(13) .
C24 C25 1.372(13) .
O C30 1.90(4) .
C30 O 1.90(4) 6_576
